data_4133766
loop_
_publ_author_name
'Zeng, Heng'
'Xie, Xiao-Jing'
'Xie, Mo'
'Huang, Yong-Liang'
'Luo, Dong'
'Wang, Ting'
'Zhao, Yifang'
'Lu, Weigang'
'Li, Dan'

_publ_section_title
;
 Cage-Interconnected Metal-Organic Framework with Tailored Apertures for
 Efficient C<sub>2</sub>H<sub>6</sub>/C<sub>2</sub>H<sub>4</sub>
 Separation under Humid Conditions.
;
_journal_name_full 'Journal of the American Chemical Society'
_journal_paper_doi 10.1021/jacs.9b10923
_journal_year 2019
_chemical_formula_moiety '0.01(C1536 H1440 Cu288 N960 O480)'
_chemical_formula_sum 'C16 H15 Cu3 N10 O5'
_chemical_formula_weight 618.00
_space_group_crystal_system cubic
_space_group_IT_number 226
_space_group_name_Hall '-F 4a 2 3'
_space_group_name_H-M_alt 'F m -3 c'
_atom_sites_solution_hydrogens geom
_atom_sites_solution_primary dual
_audit_creation_date 2019-06-19
_audit_creation_method
;
Olex2 1.2-beta
(compiled 2018.05.29 svn.r3508 for OlexSys, GUI svn.r5506)
;
_cell_angle_alpha 90
_cell_angle_beta 90
_cell_angle_gamma 90
_cell_formula_units_Z 96
_cell_length_a 43.54745(12)
_cell_length_b 43.54745(12)
_cell_length_c 43.54745(12)
_cell_measurement_reflns_used 11611
_cell_measurement_temperature 100.00(11)
_cell_measurement_theta_max 77.3080
_cell_measurement_theta_min 4.5060
_cell_volume 82582.5(4)
_computing_cell_refinement 'CrysAlisPro 1.171.39.33c (Rigaku OD, 2017)'
_computing_data_collection 'CrysAlisPro 1.171.39.33c (Rigaku OD, 2017)'
_computing_data_reduction 'CrysAlisPro 1.171.39.33c (Rigaku OD, 2017)'
_computing_molecular_graphics 'Olex2 (Dolomanov et al., 2009)'
_computing_publication_material 'Olex2 (Dolomanov et al., 2009)'
_computing_structure_refinement 'ShelXL (Sheldrick, 2015)'
_computing_structure_solution 'ShelXT (Sheldrick, 2015)'
_diffrn_ambient_environment N~2~
_diffrn_ambient_temperature 100.00(11)
_diffrn_detector 'CCD plate'
_diffrn_measured_fraction_theta_full 0.994
_diffrn_measured_fraction_theta_max 0.982
_diffrn_measurement_details
;
List of Runs (angles in degrees, time in seconds):

  # Type    Start    End  Width  t~exp~   \w     \q     \k     \f   Frames
--------------------------------------------------------------------------
  1  \w     21.00  46.00   0.50    5.98    --   -0.90  69.00  -5.00   50
  2  \w    136.00 162.00   0.50   23.93    --  105.10  53.00-107.00   52
  3  \w      3.00  32.00   0.50    5.98    --    0.90  82.00-150.00   58
  4  \w     82.00 162.00   0.50   23.93    --  105.10  82.00-180.00  160
;
_diffrn_measurement_device 'four-circle diffractometer'
_diffrn_measurement_device_type 'XtaLAB AFC12 (RINC): Kappa single'
_diffrn_measurement_method '\w scans'
_diffrn_orient_matrix_type 'CrysAlisPro convention (1999,Acta A55,543-557)'
_diffrn_orient_matrix_UB_11 0.0269291000
_diffrn_orient_matrix_UB_12 0.0211177000
_diffrn_orient_matrix_UB_13 -0.0089551000
_diffrn_orient_matrix_UB_21 -0.0224989000
_diffrn_orient_matrix_UB_22 0.0269709000
_diffrn_orient_matrix_UB_23 -0.0040348000
_diffrn_orient_matrix_UB_31 0.0043667000
_diffrn_orient_matrix_UB_32 0.0087599000
_diffrn_orient_matrix_UB_33 0.0340218000
_diffrn_radiation_monochromator mirror
_diffrn_radiation_probe x-ray
_diffrn_radiation_type CuK\a
_diffrn_radiation_wavelength 1.54184
_diffrn_reflns_av_R_equivalents 0.0222
_diffrn_reflns_av_unetI/netI 0.0188
_diffrn_reflns_Laue_measured_fraction_full 0.994
_diffrn_reflns_Laue_measured_fraction_max 0.982
_diffrn_reflns_limit_h_max 40
_diffrn_reflns_limit_h_min -46
_diffrn_reflns_limit_k_max 54
_diffrn_reflns_limit_k_min -25
_diffrn_reflns_limit_l_max 24
_diffrn_reflns_limit_l_min -50
_diffrn_reflns_number 21935
_diffrn_reflns_point_group_measured_fraction_full 0.994
_diffrn_reflns_point_group_measured_fraction_max 0.982
_diffrn_reflns_theta_full 67.684
_diffrn_reflns_theta_max 77.915
_diffrn_reflns_theta_min 4.541
_diffrn_source 'Rotating-anode X-ray tube (dual wavelength)'
_diffrn_source_type 'Rigaku (Cu) X-ray DW Source'
_exptl_absorpt_coefficient_mu 2.454
_exptl_absorpt_correction_T_max 1.00000
_exptl_absorpt_correction_T_min 0.85696
_exptl_absorpt_correction_type multi-scan
_exptl_absorpt_process_details
;
CrysAlisPro 1.171.39.33c (Rigaku Oxford Diffraction, 2017)
Empirical absorption correction using spherical harmonics,
 implemented in SCALE3 ABSPACK scaling algorithm.
;
_exptl_crystal_colour 'dull dark red'
_exptl_crystal_colour_lustre dull
_exptl_crystal_colour_modifier dark
_exptl_crystal_colour_primary red
_exptl_crystal_density_diffrn 1.193
_exptl_crystal_description block
_exptl_crystal_F_000 29568
_exptl_crystal_size_max 0.06
_exptl_crystal_size_mid 0.05
_exptl_crystal_size_min 0.05
_refine_diff_density_max 1.365
_refine_diff_density_min -1.097
_refine_diff_density_rms 0.096
_refine_ls_extinction_method none
_refine_ls_goodness_of_fit_ref 1.029
_refine_ls_hydrogen_treatment constr
_refine_ls_matrix_type full
_refine_ls_number_parameters 216
_refine_ls_number_reflns 3785
_refine_ls_number_restraints 235
_refine_ls_restrained_S_all 1.011
_refine_ls_R_factor_all 0.0504
_refine_ls_R_factor_gt 0.0474
_refine_ls_shift/su_max 0.002
_refine_ls_shift/su_mean 0.000
_refine_ls_structure_factor_coef Fsqd
_refine_ls_weighting_details 'w=1/[\s^2^(Fo^2^)+(0.0814P)^2^+579.5682P] where P=(Fo^2^+2Fc^2^)/3'
_refine_ls_weighting_scheme calc
_refine_ls_wR_factor_gt 0.1349
_refine_ls_wR_factor_ref 0.1377
_reflns_Friedel_coverage 0.000
_reflns_number_gt 3433
_reflns_number_total 3785
_reflns_threshold_expression 'I > 2\s(I)'
_cod_data_source_file ja9b10923_si_002.cif
_cod_data_source_block As-synthesized_JNU-2
_cod_original_cell_volume 82582.5(7)
_cod_original_sg_symbol_Hall '-F 4c 2 3'
_cod_database_code 4133766
_shelx_shelxl_version_number 2018/3
_shelx_space_group_comment
;
The symmetry employed for this shelxl refinement is uniquely defined
by the following loop, which should always be used as a source of
symmetry information in preference to the above space-group names.
They are only intended as comments.
;
_shelx_estimated_absorpt_t_max 0.887
_shelx_estimated_absorpt_t_min 0.867
_reflns_odcompleteness_completeness 99.44
_reflns_odcompleteness_iscentric 1
_reflns_odcompleteness_theta 66.97
_olex2_refinement_description
;
1. Fixed Uiso
 At 1.2 times of:
  All C(H) groups, All N(H,H) groups
 At 1.5 times of:
  All C(H,H,H) groups
2. Restrained distances
 C4_1-N9_1
 1.365 with sigma of 0.007
 C8_1-N9_1
 1.352 with sigma of 0.013
 C8_1-N7_1
 1.318 with sigma of 0.009
 C5_1-N7_1
 1.387 with sigma of 0.007
 C4_1-C5_1
 1.389 with sigma of 0.009
 C5_1-C6_1
 1.409 with sigma of 0.01
 C6_1-N1_1
 1.35 with sigma of 0.01
 C6_1-N6_1
 1.337 with sigma of 0.014
 C2_1-N1_1
 1.334 with sigma of 0.011
 C2_1-N3_1
 1.334 with sigma of 0.011
 C4_1-N3_1
 1.343 with sigma of 0.013
 C4_1-C8_1
 2.176 with sigma of 0.014
 N7_1-N9_1
 2.239 with sigma of 0.015
 C5_1-C8_1
 2.128 with sigma of 0.012
 C4_1-N7_1
 2.28 with sigma of 0.013
 C6_1-N7_1
 2.555 with sigma of 0.016
 C4_1-C6_1
 2.382 with sigma of 0.04
 C5_1-N1_1
 2.36 with sigma of 0.017
 C5_1-N6_1
 2.419 with sigma of 0.02
 N1_1-N6_1
 2.306 with sigma of 0.021
 C2_1-C6_1
 2.308 with sigma of 0.018
 N1_1-N3_1
 2.405 with sigma of 0.017
 C2_1-C4_1
 2.267 with sigma of 0.04
 C5_1-N9_1
 2.197 with sigma of 0.012
 N3_1-N9_1
 2.418 with sigma of 0.02
 C5_1-N3_1
 2.441 with sigma of 0.017
 N4-C5 \\sim N4-C6
 with sigma of 0.02
3. Restrained planarity
 C4_1, N9_1, C5_1, N3_1
 with sigma of 0.1
 C6_1, C5_1, N6_1, N1_1
 with sigma of 0.1
 C5_1, N7_1, C6_1, C4_1
 with sigma of 0.1
 N9_1, C8_1, N7_1, C5_1
 with sigma of 0.1
 C8_1, N7_1, C5_1, C4_1
 with sigma of 0.1
 N7_1, C5_1, C4_1, N9_1
 with sigma of 0.1
 C5_1, C4_1, N9_1, C8_1
 with sigma of 0.1
 C4_1, N9_1, C8_1, N7_1
 with sigma of 0.1
 C5_1, C6_1, N1_1, C2_1
 with sigma of 0.1
 C6_1, N1_1, C2_1, N3_1
 with sigma of 0.1
 N1_1, C2_1, N3_1, C4_1
 with sigma of 0.1
 C2_1, N3_1, C4_1, C5_1
 with sigma of 0.1
 N3_1, C4_1, C5_1, C6_1
 with sigma of 0.1
 C4_1, C5_1, C6_1, N1_1
 with sigma of 0.1
 C2, O3, N4, C5, C6
 with sigma of 0.1
4. Uiso/Uaniso restraints and constraints
N9_1 \\sim C8_1 \\sim N7_1 \\sim C5_1 \\sim C6_1 \\sim N6_1 \\sim N1_1 \\sim
C2_1 \\sim N3_1 \\sim C4_1: within 2A with sigma of 0.04 and sigma for terminal
atoms of 0.08
C2 \\sim O3 \\sim N4 \\sim C5 \\sim C6: within 2A with sigma of 0.04 and sigma
for terminal atoms of 0.08
5. Rigid body (RIGU) restrains
 N9_1, C8_1, N7_1, C5_1, C6_1, N6_1, N1_1, C2_1, N3_1, C4_1
 with sigma for 1-2 distances of 0.004 and sigma for 1-3 distances of 0.004
 C2, O3, N4, C5, C6
 with sigma for 1-2 distances of 0.004 and sigma for 1-3 distances of 0.004
6. Same fragment restrains
7. Others
 Fixed Sof: C2(0.5) H2(0.5) O3(0.5) N4(0.5) C5(0.5) H5A(0.5) H5B(0.5) H5C(0.5)
 C6(0.5) H6A(0.5) H6B(0.5) H6C(0.5) N9(0.5) C8(0.5) H8(0.5) N7(0.5) C5(0.5)
 C6(0.5) N6(0.5) H6A(0.5) H6B(0.5) N1(0.5) C2(0.5) H2(0.5) N3(0.5) C4(0.5)
8.a Free rotating group:
 C2(O3,N4,C5,C6)
8.b Aromatic/amide H refined with riding coordinates:
 C008(H008), C00B(H00B), C2(H2), C8(H8), C2(H2)
8.c X=CH2 refined with riding coordinates:
 N6(H6A,H6B)
8.d Idealised Me refined as rotating group:
 C5(H5A,H5B,H5C), C6(H6A,H6B,H6C)
;
_olex2_submission_special_instructions 'No special instructions were received'
_oxdiff_exptl_absorpt_empirical_details
;
Empirical correction (ABSPACK) includes:
- Absorption correction using spherical harmonics
- Frame scaling
;
_oxdiff_exptl_absorpt_empirical_full_max 1.204
_oxdiff_exptl_absorpt_empirical_full_min 0.905

loop_
_space_group_symop_operation_xyz
'x, y, z'
'-x, -y, z'
'-x, y, -z'
'x, -y, -z'
'z, x, y'
'z, -x, -y'
'-z, -x, y'
'-z, x, -y'
'y, z, x'
'-y, z, -x'
'y, -z, -x'
'-y, -z, x'
'y+1/2, x+1/2, -z+1/2'
'-y+1/2, -x+1/2, -z+1/2'
'y+1/2, -x+1/2, z+1/2'
'-y+1/2, x+1/2, z+1/2'
'x+1/2, z+1/2, -y+1/2'
'-x+1/2, z+1/2, y+1/2'
'-x+1/2, -z+1/2, -y+1/2'
'x+1/2, -z+1/2, y+1/2'
'z+1/2, y+1/2, -x+1/2'
'z+1/2, -y+1/2, x+1/2'
'-z+1/2, y+1/2, x+1/2'
'-z+1/2, -y+1/2, -x+1/2'
'x, y+1/2, z+1/2'
'-x, -y+1/2, z+1/2'
'-x, y+1/2, -z+1/2'
'x, -y+1/2, -z+1/2'
'z, x+1/2, y+1/2'
'z, -x+1/2, -y+1/2'
'-z, -x+1/2, y+1/2'
'-z, x+1/2, -y+1/2'
'y, z+1/2, x+1/2'
'-y, z+1/2, -x+1/2'
'y, -z+1/2, -x+1/2'
'-y, -z+1/2, x+1/2'
'y+1/2, x+1, -z+1'
'-y+1/2, -x+1, -z+1'
'y+1/2, -x+1, z+1'
'-y+1/2, x+1, z+1'
'x+1/2, z+1, -y+1'
'-x+1/2, z+1, y+1'
'-x+1/2, -z+1, -y+1'
'x+1/2, -z+1, y+1'
'z+1/2, y+1, -x+1'
'z+1/2, -y+1, x+1'
'-z+1/2, y+1, x+1'
'-z+1/2, -y+1, -x+1'
'x+1/2, y, z+1/2'
'-x+1/2, -y, z+1/2'
'-x+1/2, y, -z+1/2'
'x+1/2, -y, -z+1/2'
'z+1/2, x, y+1/2'
'z+1/2, -x, -y+1/2'
'-z+1/2, -x, y+1/2'
'-z+1/2, x, -y+1/2'
'y+1/2, z, x+1/2'
'-y+1/2, z, -x+1/2'
'y+1/2, -z, -x+1/2'
'-y+1/2, -z, x+1/2'
'y+1, x+1/2, -z+1'
'-y+1, -x+1/2, -z+1'
'y+1, -x+1/2, z+1'
'-y+1, x+1/2, z+1'
'x+1, z+1/2, -y+1'
'-x+1, z+1/2, y+1'
'-x+1, -z+1/2, -y+1'
'x+1, -z+1/2, y+1'
'z+1, y+1/2, -x+1'
'z+1, -y+1/2, x+1'
'-z+1, y+1/2, x+1'
'-z+1, -y+1/2, -x+1'
'x+1/2, y+1/2, z'
'-x+1/2, -y+1/2, z'
'-x+1/2, y+1/2, -z'
'x+1/2, -y+1/2, -z'
'z+1/2, x+1/2, y'
'z+1/2, -x+1/2, -y'
'-z+1/2, -x+1/2, y'
'-z+1/2, x+1/2, -y'
'y+1/2, z+1/2, x'
'-y+1/2, z+1/2, -x'
'y+1/2, -z+1/2, -x'
'-y+1/2, -z+1/2, x'
'y+1, x+1, -z+1/2'
'-y+1, -x+1, -z+1/2'
'y+1, -x+1, z+1/2'
'-y+1, x+1, z+1/2'
'x+1, z+1, -y+1/2'
'-x+1, z+1, y+1/2'
'-x+1, -z+1, -y+1/2'
'x+1, -z+1, y+1/2'
'z+1, y+1, -x+1/2'
'z+1, -y+1, x+1/2'
'-z+1, y+1, x+1/2'
'-z+1, -y+1, -x+1/2'
'-x, -y, -z'
'x, y, -z'
'x, -y, z'
'-x, y, z'
'-z, -x, -y'
'-z, x, y'
'z, x, -y'
'z, -x, y'
'-y, -z, -x'
'y, -z, x'
'-y, z, x'
'y, z, -x'
'-y-1/2, -x-1/2, z-1/2'
'y-1/2, x-1/2, z-1/2'
'-y-1/2, x-1/2, -z-1/2'
'y-1/2, -x-1/2, -z-1/2'
'-x-1/2, -z-1/2, y-1/2'
'x-1/2, -z-1/2, -y-1/2'
'x-1/2, z-1/2, y-1/2'
'-x-1/2, z-1/2, -y-1/2'
'-z-1/2, -y-1/2, x-1/2'
'-z-1/2, y-1/2, -x-1/2'
'z-1/2, -y-1/2, -x-1/2'
'z-1/2, y-1/2, x-1/2'
'-x, -y+1/2, -z+1/2'
'x, y+1/2, -z+1/2'
'x, -y+1/2, z+1/2'
'-x, y+1/2, z+1/2'
'-z, -x+1/2, -y+1/2'
'-z, x+1/2, y+1/2'
'z, x+1/2, -y+1/2'
'z, -x+1/2, y+1/2'
'-y, -z+1/2, -x+1/2'
'y, -z+1/2, x+1/2'
'-y, z+1/2, x+1/2'
'y, z+1/2, -x+1/2'
'-y-1/2, -x, z'
'y-1/2, x, z'
'-y-1/2, x, -z'
'y-1/2, -x, -z'
'-x-1/2, -z, y'
'x-1/2, -z, -y'
'x-1/2, z, y'
'-x-1/2, z, -y'
'-z-1/2, -y, x'
'-z-1/2, y, -x'
'z-1/2, -y, -x'
'z-1/2, y, x'
'-x+1/2, -y, -z+1/2'
'x+1/2, y, -z+1/2'
'x+1/2, -y, z+1/2'
'-x+1/2, y, z+1/2'
'-z+1/2, -x, -y+1/2'
'-z+1/2, x, y+1/2'
'z+1/2, x, -y+1/2'
'z+1/2, -x, y+1/2'
'-y+1/2, -z, -x+1/2'
'y+1/2, -z, x+1/2'
'-y+1/2, z, x+1/2'
'y+1/2, z, -x+1/2'
'-y, -x-1/2, z'
'y, x-1/2, z'
'-y, x-1/2, -z'
'y, -x-1/2, -z'
'-x, -z-1/2, y'
'x, -z-1/2, -y'
'x, z-1/2, y'
'-x, z-1/2, -y'
'-z, -y-1/2, x'
'-z, y-1/2, -x'
'z, -y-1/2, -x'
'z, y-1/2, x'
'-x+1/2, -y+1/2, -z'
'x+1/2, y+1/2, -z'
'x+1/2, -y+1/2, z'
'-x+1/2, y+1/2, z'
'-z+1/2, -x+1/2, -y'
'-z+1/2, x+1/2, y'
'z+1/2, x+1/2, -y'
'z+1/2, -x+1/2, y'
'-y+1/2, -z+1/2, -x'
'y+1/2, -z+1/2, x'
'-y+1/2, z+1/2, x'
'y+1/2, z+1/2, -x'
'-y, -x, z-1/2'
'y, x, z-1/2'
'-y, x, -z-1/2'
'y, -x, -z-1/2'
'-x, -z, y-1/2'
'x, -z, -y-1/2'
'x, z, y-1/2'
'-x, z, -y-1/2'
'-z, -y, x-1/2'
'-z, y, -x-1/2'
'z, -y, -x-1/2'
'z, y, x-1/2'

loop_
_atom_site_label
_atom_site_type_symbol
_atom_site_fract_x
_atom_site_fract_y
_atom_site_fract_z
_atom_site_U_iso_or_equiv
_atom_site_adp_type
_atom_site_occupancy
_atom_site_site_symmetry_order
_atom_site_calc_flag
_atom_site_refinement_flags_posn
_atom_site_refinement_flags_adp
_atom_site_refinement_flags_occupancy
_atom_site_disorder_assembly
_atom_site_disorder_group
Cu01 Cu 0.42024(2) 0.72004(2) 0.62069(2) 0.01629(14) Uani 1 1 d . . . . .
O1 O 0.44742(6) 0.70697(5) 0.67713(6) 0.0479(6) Uani 1 1 d . . . . .
Cu02 Cu 0.46700(2) 0.71086(2) 0.500000 0.0535(2) Uani 1 2 d S T P . .
O003 O 0.41534(5) 0.68311(5) 0.64540(5) 0.0370(5) Uani 1 1 d . . . . .
N004 N 0.42002(5) 0.63443(5) 0.73690(5) 0.0248(4) Uani 1 1 d . . . . .
N005 N 0.40490(5) 0.61811(5) 0.71459(5) 0.0265(5) Uani 1 1 d . . . . .
C008 C 0.40666(7) 0.63422(7) 0.68851(6) 0.0304(6) Uani 1 1 d . . . . .
H008 H 0.397898 0.628375 0.669936 0.036 Uiso 1 1 calc R . . . .
C00A C 0.42339(6) 0.66085(6) 0.69312(7) 0.0300(6) Uani 1 1 d . . . . .
C00B C 0.43128(7) 0.65979(6) 0.72401(6) 0.0304(6) Uani 1 1 d . . . . .
H00B H 0.442754 0.674635 0.734220 0.036 Uiso 1 1 calc R . . . .
C00D C 0.42963(7) 0.68538(7) 0.67095(7) 0.0338(6) Uani 1 1 d . . . . .
C2 C 0.39017(8) 0.70214(9) 0.4961(3) 0.076(3) Uani 0.5 1 d . U . A -1
H2 H 0.373355 0.714793 0.499678 0.091 Uiso 0.5 1 calc R . . A -1
O3 O 0.41452(10) 0.71505(10) 0.48995(11) 0.0573(15) Uani 0.5 1 d G U . A -1
N4 N 0.38511(9) 0.67141(10) 0.4981(3) 0.103(3) Uani 0.5 1 d DG U . A -1
C5 C 0.35576(12) 0.65796(14) 0.5029(6) 0.078(4) Uani 0.5 1 d DG U . A -1
H5A H 0.340474 0.673812 0.503773 0.117 Uiso 0.5 1 calc GR . . A -1
H5B H 0.355817 0.646702 0.521817 0.117 Uiso 0.5 1 calc GR . . A -1
H5C H 0.351172 0.644270 0.486202 0.117 Uiso 0.5 1 calc GR . . A -1
C6 C 0.41046(18) 0.65024(10) 0.4882(4) 0.122(8) Uani 0.5 1 d DG U . A -1
H6A H 0.415541 0.654217 0.467133 0.182 Uiso 0.5 1 calc GR . . A -1
H6B H 0.403833 0.629330 0.490360 0.182 Uiso 0.5 1 calc GR . . A -1
H6C H 0.428225 0.653651 0.500819 0.182 Uiso 0.5 1 calc GR . . A -1
N9_1 N 0.46823(18) 0.7102(2) 0.53894(15) 0.0384(17) Uani 0.5 1 d D U . A -1
C8_1 C 0.44530(14) 0.71157(19) 0.55943(16) 0.0322(15) Uani 0.5 1 d D U . A -1
H8_1 H 0.424768 0.711102 0.553581 0.039 Uiso 0.5 1 calc R . . A -1
N7_1 N 0.45381(11) 0.71369(17) 0.58855(15) 0.0255(14) Uani 0.5 1 d D U . A -1
C5_1 C 0.48554(10) 0.71394(11) 0.58713(10) 0.0251(10) Uani 0.5 1 d D U . A -1
C6_1 C 0.50934(9) 0.71592(11) 0.60908(11) 0.0216(10) Uani 0.5 1 d D U . A -1
N6_1 N 0.50504(14) 0.71854(9) 0.63915(9) 0.0221(16) Uani 0.5 1 d D U . A -1
H6A_1 H 0.520579 0.719808 0.651271 0.026 Uiso 0.5 1 calc R . . A -1
H6B_1 H 0.486718 0.718979 0.646499 0.026 Uiso 0.5 1 calc R . . A -1
N1_1 N 0.53886(12) 0.71531(16) 0.59818(13) 0.0224(13) Uani 0.5 1 d D U . A -1
C2_1 C 0.54415(17) 0.71300(18) 0.56811(17) 0.0320(15) Uani 0.5 1 d D U . A -1
H2_1 H 0.564596 0.712392 0.561967 0.038 Uiso 0.5 1 calc R . . A -1
N3_1 N 0.52304(16) 0.7115(2) 0.54595(15) 0.0361(18) Uani 0.5 1 d D U . A -1
C4_1 C 0.49414(14) 0.71188(13) 0.55644(12) 0.0315(19) Uani 0.5 1 d D U . A -1

loop_
_atom_site_aniso_label
_atom_site_aniso_U_11
_atom_site_aniso_U_22
_atom_site_aniso_U_33
_atom_site_aniso_U_23
_atom_site_aniso_U_13
_atom_site_aniso_U_12
Cu01 0.01556(19) 0.01590(19) 0.0174(2) 0.00211(12) 0.00014(12) 0.00050(12)
O1 0.0572(15) 0.0340(11) 0.0525(14) 0.0143(10) -0.0118(11) -0.0142(11)
Cu02 0.0268(4) 0.0782(6) 0.0555(5) 0.000 0.000 0.0006(3)
O003 0.0387(11) 0.0383(11) 0.0339(11) 0.0119(9) -0.0038(9) -0.0054(9)
N004 0.0259(11) 0.0230(10) 0.0256(11) 0.0012(8) -0.0016(8) -0.0021(8)
N005 0.0268(11) 0.0286(11) 0.0241(11) 0.0029(8) -0.0041(8) -0.0037(9)
C008 0.0317(14) 0.0338(14) 0.0257(13) 0.0093(11) -0.0050(10) -0.0070(11)
C00A 0.0263(13) 0.0289(13) 0.0349(15) 0.0070(11) -0.0024(11) -0.0004(10)
C00B 0.0347(14) 0.0253(13) 0.0310(14) 0.0042(10) -0.0002(11) -0.0043(11)
C00D 0.0313(14) 0.0324(14) 0.0376(15) 0.0105(12) 0.0013(12) 0.0013(11)
C2 0.041(3) 0.077(4) 0.110(9) 0.014(7) -0.010(6) -0.002(3)
O3 0.032(2) 0.097(4) 0.044(3) -0.004(2) -0.0003(17) -0.005(2)
N4 0.052(3) 0.084(4) 0.172(9) 0.060(9) 0.029(9) 0.008(3)
C5 0.058(4) 0.108(6) 0.068(10) -0.031(10) 0.004(6) -0.019(4)
C6 0.069(6) 0.091(7) 0.20(2) 0.012(8) 0.028(8) 0.004(5)
N9_1 0.020(4) 0.065(4) 0.030(4) -0.004(3) 0.000(2) 0.001(3)
C8_1 0.024(4) 0.053(4) 0.020(4) 0.003(3) 0.002(2) 0.003(3)
N7_1 0.016(3) 0.039(3) 0.021(4) 0.000(3) -0.004(2) 0.002(2)
C5_1 0.019(2) 0.034(3) 0.022(2) 0.000(2) 0.0011(19) 0.001(2)
C6_1 0.018(2) 0.025(2) 0.022(2) 0.0008(18) 0.0026(15) 0.0008(14)
N6_1 0.012(5) 0.0322(18) 0.0221(16) -0.0017(13) -0.0017(15) -0.0002(15)
N1_1 0.020(3) 0.028(2) 0.020(3) 0.003(2) 0.003(2) -0.003(2)
C2_1 0.027(4) 0.050(4) 0.020(4) 0.001(3) 0.001(3) -0.001(3)
N3_1 0.022(5) 0.067(4) 0.020(3) 0.001(3) -0.002(2) 0.006(4)
C4_1 0.024(6) 0.050(3) 0.020(2) -0.001(2) 0.001(2) -0.002(2)

loop_
_atom_type_symbol
_atom_type_description
_atom_type_scat_dispersion_real
_atom_type_scat_dispersion_imag
_atom_type_scat_source
C C 0.0181 0.0091 'International Tables Vol C Tables 4.2.6.8 and 6.1.1.4'
H H 0.0000 0.0000 'International Tables Vol C Tables 4.2.6.8 and 6.1.1.4'
Cu Cu -1.9646 0.5888 'International Tables Vol C Tables 4.2.6.8 and 6.1.1.4'
N N 0.0311 0.0180 'International Tables Vol C Tables 4.2.6.8 and 6.1.1.4'
O O 0.0492 0.0322 'International Tables Vol C Tables 4.2.6.8 and 6.1.1.4'

loop_
_geom_angle_atom_site_label_1
_geom_angle_atom_site_label_2
_geom_angle_atom_site_label_3
_geom_angle
_geom_angle_site_symmetry_1
_geom_angle_site_symmetry_3
O003 Cu01 N004 128.19(9) . 68_464
O003 Cu01 N005 96.75(9) . 10_656
O003 Cu01 N7_1 110.2(2) . .
N004 Cu01 N005 105.98(9) 68_464 10_656
N004 Cu01 N7_1 109.9(2) 68_464 .
N005 Cu01 N7_1 101.41(17) 10_656 .
O3 Cu02 Cu02 168.28(12) . 3_656
N9_1 Cu02 Cu02 88.2(3) . 3_656
N9_1 Cu02 O3 102.7(3) . .
C00D O003 Cu01 111.35(19) . .
N005 N004 Cu01 121.30(17) . 89_446
C00B N004 Cu01 130.64(19) . 89_446
C00B N004 N005 107.9(2) . .
N004 N005 Cu01 127.54(17) . 7_665
C008 N005 Cu01 124.37(19) . 7_665
C008 N005 N004 107.6(2) . .
N005 C008 H008 124.9 . .
N005 C008 C00A 110.3(2) . .
C00A C008 H008 124.9 . .
C008 C00A C00B 104.1(2) . .
C008 C00A C00D 127.8(3) . .
C00B C00A C00D 128.1(3) . .
N004 C00B C00A 110.1(3) . .
N004 C00B H00B 124.9 . .
C00A C00B H00B 124.9 . .
O1 C00D O003 123.2(3) . .
O1 C00D C00A 121.5(3) . .
O003 C00D C00A 115.3(3) . .
O3 C2 H2 116.4 . .
O3 C2 N4 127.2 . .
N4 C2 H2 116.4 . .
C2 O3 Cu02 140.2(4) . .
C2 N4 C5 124.1 . .
C2 N4 C6 117.8 . .
C5 N4 C6 116.7 . .
N4 C5 H5A 109.5 . .
N4 C5 H5B 109.5 . .
N4 C5 H5C 109.5 . .
H5A C5 H5B 109.5 . .
H5A C5 H5C 109.5 . .
H5B C5 H5C 109.5 . .
N4 C6 H6A 109.5 . .
N4 C6 H6B 109.5 . .
N4 C6 H6C 109.5 . .
H6A C6 H6B 109.5 . .
H6A C6 H6C 109.5 . .
H6B C6 H6C 109.5 . .
C8_1 N9_1 Cu02 129.9(5) . .
C8_1 N9_1 C4_1 104.0(5) . .
C4_1 N9_1 Cu02 125.7(6) . .
N9_1 C8_1 H8_1 122.2 . .
N7_1 C8_1 N9_1 115.6(5) . .
N7_1 C8_1 H8_1 122.2 . .
C8_1 N7_1 Cu01 117.7(4) . .
C8_1 N7_1 C5_1 103.7(4) . .
C5_1 N7_1 Cu01 138.1(4) . .
N7_1 C5_1 C6_1 134.7(5) . .
N7_1 C5_1 C4_1 108.1(4) . .
C4_1 C5_1 C6_1 117.2(4) . .
N6_1 C6_1 C5_1 124.7(4) . .
N6_1 C6_1 N1_1 118.4(5) . .
N1_1 C6_1 C5_1 116.9(4) . .
C6_1 N6_1 H6A_1 120.0 . .
C6_1 N6_1 H6B_1 120.0 . .
H6A_1 N6_1 H6B_1 120.0 . .
C2_1 N1_1 C6_1 120.2(5) . .
N1_1 C2_1 H2_1 116.7 . .
N1_1 C2_1 N3_1 126.5(6) . .
N3_1 C2_1 H2_1 116.7 . .
C2_1 N3_1 C4_1 113.6(5) . .
N9_1 C4_1 C5_1 108.5(4) . .
N3_1 C4_1 N9_1 125.9(5) . .
N3_1 C4_1 C5_1 125.6(5) . .

loop_
_geom_bond_atom_site_label_1
_geom_bond_atom_site_label_2
_geom_bond_distance
_geom_bond_site_symmetry_2
Cu01 O003 1.946(2) .
Cu01 N004 1.969(2) 68_464
Cu01 N005 2.022(2) 10_656
Cu01 N7_1 2.043(6) .
O1 C00D 1.248(4) .
Cu02 Cu02 2.8737(14) 3_656
Cu02 O3 2.334(4) .
Cu02 N9_1 1.697(6) .
O003 C00D 1.279(4) .
N004 N005 1.372(3) .
N004 C00B 1.332(3) .
N005 C008 1.337(3) .
C008 H008 0.9300 .
C008 C00A 1.384(4) .
C00A C00B 1.389(4) .
C00A C00D 1.465(4) .
C00B H00B 0.9300 .
C2 H2 0.9300 .
C2 O3 1.2293 .
C2 N4 1.3590 .
N4 C5 1.4211 .
N4 C6 1.5013 .
C5 H5A 0.9600 .
C5 H5B 0.9600 .
C5 H5C 0.9600 .
C6 H6A 0.9600 .
C6 H6B 0.9600 .
C6 H6C 0.9600 .
N9_1 C8_1 1.340(8) .
N9_1 C4_1 1.364(5) .
C8_1 H8_1 0.9300 .
C8_1 N7_1 1.324(6) .
N7_1 C5_1 1.383(5) .
C5_1 C6_1 1.413(5) .
C5_1 C4_1 1.390(5) .
C6_1 N6_1 1.328(6) .
C6_1 N1_1 1.370(6) .
N6_1 H6A_1 0.8600 .
N6_1 H6B_1 0.8600 .
N1_1 C2_1 1.334(6) .
C2_1 H2_1 0.9300 .
C2_1 N3_1 1.334(7) .
N3_1 C4_1 1.339(7) .
